data_4303560
loop_
_publ_author_name
'Hideki Sugimoto'
'Susumu Tatemoto'
'Koichiro Suyama'
'Hiroyuki Miyake'
'Shinobu Itoh'
'Chao Dong'
'Jing Yang'
'Martin L. Kirk'

_publ_contact_author_email sugimoto@mls.eng.osaka-u.ac.jp
_publ_contact_author_fax +81-6-6879-7933
_publ_contact_author_name 'Hideki Sugimoto'
_publ_contact_author_phone +81-6-6879-7933
_publ_section_title
;
Dioxomolybdenum(VI) Complexes with Ene-1,2-dithiolate Ligands: Synthesis,
Spectroscopy, and Oxygen Atom Transfer Reactivity
;
_journal_name_full 'Inorganic Chemistry'
_journal_page_first 10581
_journal_page_last 10590
_journal_paper_doi 10.1021/ic901112s
_journal_volume 48
_journal_year 2009
_chemical_formula_moiety 'C44 H48 Cl2 Mo N O6 P S4 '
_chemical_formula_sum 'C44 H48 Cl2 Mo N O6 P S4'
_chemical_formula_weight 1012.93
_space_group_IT_number 14
_symmetry_cell_setting monoclinic
_symmetry_Int_Tables_number 14
_symmetry_space_group_name_Hall '-P 2ybc'
_symmetry_space_group_name_H-M 'P 1 21/c 1'
_cell_angle_alpha 90.0000
_cell_angle_beta 104.704(5)
_cell_angle_gamma 90.0000
_cell_formula_units_Z 4
_cell_length_a 18.557(4)
_cell_length_b 12.900(2)
_cell_length_c 19.479(5)
_cell_measurement_reflns_used 13988
_cell_measurement_temperature 100.1
_cell_measurement_theta_max 27.5
_cell_measurement_theta_min 4.0
_cell_volume 4510.3(17)
_computing_cell_refinement CrystalClear
_computing_data_collection CrystalClear
_computing_data_reduction CrystalStructure
_computing_publication_material 'CrystalStructure 3.8'
_computing_structure_refinement CRYSTALS
_computing_structure_solution SIR2002
_diffrn_detector_area_resol_mean 7.31
_diffrn_measured_fraction_theta_full 0.940
_diffrn_measured_fraction_theta_max 0.940
_diffrn_measurement_device_type 'Rigaku Mercury'
_diffrn_measurement_method \w
_diffrn_radiation_type 'Mo K\a'
_diffrn_radiation_wavelength 0.71070
_diffrn_reflns_av_R_equivalents 0.073
_diffrn_reflns_limit_h_max 24
_diffrn_reflns_limit_h_min -19
_diffrn_reflns_limit_k_max 16
_diffrn_reflns_limit_k_min -14
_diffrn_reflns_limit_l_max 25
_diffrn_reflns_limit_l_min -25
_diffrn_reflns_number 44183
_diffrn_reflns_theta_full 27.48
_diffrn_reflns_theta_max 27.48
_exptl_absorpt_coefficient_mu 0.677
_exptl_absorpt_correction_T_max 0.987
_exptl_absorpt_correction_T_min 0.760
_exptl_absorpt_correction_type multi-scan
_exptl_absorpt_process_details 'Jacobson, R. (1998) Private communication'
_exptl_crystal_colour red
_exptl_crystal_density_diffrn 1.492
_exptl_crystal_density_method 'not measured'
_exptl_crystal_description prism
_exptl_crystal_F_000 2088.00
_exptl_crystal_size_max 0.30
_exptl_crystal_size_mid 0.28
_exptl_crystal_size_min 0.02
_refine_diff_density_max 1.79
_refine_diff_density_min -1.35
_refine_ls_extinction_method none
_refine_ls_goodness_of_fit_ref 0.868
_refine_ls_hydrogen_treatment refall
_refine_ls_number_parameters 555
_refine_ls_number_reflns 6473
_refine_ls_R_factor_gt 0.0897
_refine_ls_shift/su_max 0.0019
_refine_ls_structure_factor_coef Fsqd
_refine_ls_weighting_details 'w = 1/[0.0010Fo^2^ + 3.0000\s(Fo^2^) + 0.5000]/(4Fo^2^)'
_refine_ls_weighting_scheme calc
_refine_ls_wR_factor_ref 0.1598
_reflns_number_gt 6365
_reflns_number_total 9731
_reflns_threshold_expression F^2^>2.0\s(F^2^)
_cod_data_source_file ic901112s_si_002_3.cif
_cod_data_source_block '__4'
_cod_original_cell_volume 4510.4(17)
_cod_original_formula_sum 'C44 H48 Cl2 Mo N O6 P S4 '
_cod_database_code 4303560

loop_
_symmetry_equiv_pos_site_id
_symmetry_equiv_pos_as_xyz
1 +X,+Y,+Z
2 -X,1/2+Y,1/2-Z
3 -X,-Y,-Z
4 +X,1/2-Y,1/2+Z

loop_
_atom_site_label
_atom_site_type_symbol
_atom_site_fract_x
_atom_site_fract_y
_atom_site_fract_z
_atom_site_U_iso_or_equiv
_atom_site_adp_type
_atom_site_occupancy
_atom_site_symmetry_multiplicity
_atom_site_calc_flag
_atom_site_refinement_flags
_atom_site_disorder_assembly
_atom_site_disorder_group
Mo(1) Mo 0.78872(3) 0.05861(4) 0.57299(3) 0.02936(15) Uani 1.00 1 d . . .
Cl(1) Cl 0.50628(14) -0.07414(19) 0.5759(2) 0.1172(12) Uani 1.00 1 d . . .
Cl(2) Cl 0.7648(2) -0.0375(2) 0.84818(16) 0.0975(11) Uani 1.00 1 d . . .
S(1) S 0.65705(11) 0.02902(14) 0.56279(12) 0.0436(5) Uani 1.00 1 d . . .
S(2) S 0.78689(11) 0.05448(15) 0.70361(9) 0.0386(4) Uani 1.00 1 d . . .
S(3) S 0.91771(10) 0.10135(17) 0.62224(11) 0.0450(5) Uani 1.00 1 d . . .
S(4) S 0.77810(10) 0.26201(12) 0.58894(10) 0.0325(4) Uani 1.00 1 d . . .
P(1) P 0.58714(8) 0.56109(11) 0.65571(7) 0.0166(3) Uani 1.00 1 d . . .
O(1) O 0.7568(2) 0.0898(3) 0.4837(2) 0.0398(14) Uani 1.00 1 d . . .
O(2) O 0.8244(3) -0.0639(4) 0.5718(2) 0.0478(15) Uani 1.00 1 d . . .
O(3) O 1.0602(3) 0.2193(4) 0.6631(4) 0.068(2) Uani 1.00 1 d . . .
O(4) O 1.0096(3) 0.3370(6) 0.7176(3) 0.076(2) Uani 1.00 1 d . . .
O(5) O 0.9040(4) 0.4652(5) 0.6005(4) 0.086(2) Uani 1.00 1 d . . .
O(6) O 0.8551(3) 0.4446(4) 0.6923(3) 0.0599(18) Uani 1.00 1 d . . .
N(1) N 0.9322(3) 0.2753(6) 0.9015(4) 0.060(2) Uani 1.00 1 d . . .
C(1) C 0.6462(4) -0.0181(5) 0.6436(5) 0.046(2) Uani 1.00 1 d . . .
C(2) C 0.7042(5) -0.0082(5) 0.7048(5) 0.050(2) Uani 1.00 1 d . . .
C(3) C 0.6936(6) -0.0480(6) 0.7694(6) 0.079(3) Uani 1.00 1 d . . .
C(4) C 0.6313(10) -0.0959(7) 0.7741(10) 0.107(5) Uani 1.00 1 d . . .
C(5) C 0.5724(8) -0.1072(7) 0.7168(12) 0.117(6) Uani 1.00 1 d . . .
C(6) C 0.5784(5) -0.0650(6) 0.6482(7) 0.085(3) Uani 1.00 1 d . . .
C(7) C 0.9272(4) 0.2318(7) 0.6433(4) 0.050(2) Uani 1.00 1 d . . .
C(8) C 0.8682(4) 0.2974(6) 0.6295(4) 0.043(2) Uani 1.00 1 d . . .
C(9) C 1.0083(6) 0.2590(7) 0.6766(5) 0.063(3) Uani 1.00 1 d . . .
C(10) C 1.0868(7) 0.3675(12) 0.7505(6) 0.121(5) Uani 1.00 1 d . . .
C(11) C 0.8791(4) 0.4111(6) 0.6380(4) 0.050(2) Uani 1.00 1 d . . .
C(12) C 0.8662(6) 0.5620(9) 0.7050(8) 0.105(4) Uani 1.00 1 d . . .
C(13) C 0.6425(3) 0.6001(4) 0.5975(3) 0.0190(14) Uani 1.00 1 d . . .
C(14) C 0.6736(3) 0.5268(4) 0.5600(3) 0.0290(17) Uani 1.00 1 d . . .
C(15) C 0.7175(4) 0.5597(5) 0.5169(3) 0.0368(19) Uani 1.00 1 d . . .
C(16) C 0.7294(4) 0.6637(5) 0.5090(3) 0.037(2) Uani 1.00 1 d . . .
C(17) C 0.7001(4) 0.7384(4) 0.5455(3) 0.0320(18) Uani 1.00 1 d . . .
C(18) C 0.6553(3) 0.7062(4) 0.5887(3) 0.0247(16) Uani 1.00 1 d . . .
C(19) C 0.6389(3) 0.5828(4) 0.7460(3) 0.0197(14) Uani 1.00 1 d . . .
C(20) C 0.6167(3) 0.5329(5) 0.8002(3) 0.0322(17) Uani 1.00 1 d . . .
C(21) C 0.6572(4) 0.5458(6) 0.8701(3) 0.0372(19) Uani 1.00 1 d . . .
C(22) C 0.7197(3) 0.6055(5) 0.8866(3) 0.0315(17) Uani 1.00 1 d . . .
C(23) C 0.7416(4) 0.6588(5) 0.8318(3) 0.040(2) Uani 1.00 1 d . . .
C(24) C 0.7003(3) 0.6478(4) 0.7616(3) 0.0283(16) Uani 1.00 1 d . . .
C(25) C 0.5664(3) 0.4248(4) 0.6452(2) 0.0185(14) Uani 1.00 1 d . . .
C(26) C 0.6249(3) 0.3536(4) 0.6674(3) 0.0246(16) Uani 1.00 1 d . . .
C(27) C 0.6092(3) 0.2482(4) 0.6571(3) 0.0265(16) Uani 1.00 1 d . . .
C(28) C 0.5364(4) 0.2140(4) 0.6258(3) 0.0279(17) Uani 1.00 1 d . . .
C(29) C 0.4794(3) 0.2848(4) 0.6058(3) 0.0270(16) Uani 1.00 1 d . . .
C(30) C 0.4946(3) 0.3918(4) 0.6151(3) 0.0211(14) Uani 1.00 1 d . . .
C(31) C 0.5007(3) 0.6309(4) 0.6327(2) 0.0166(13) Uani 1.00 1 d . . .
C(32) C 0.4596(3) 0.6460(5) 0.6834(3) 0.0309(17) Uani 1.00 1 d . . .
C(33) C 0.3901(4) 0.6917(6) 0.6627(3) 0.040(2) Uani 1.00 1 d . . .
C(34) C 0.3613(3) 0.7216(5) 0.5935(3) 0.0327(18) Uani 1.00 1 d . . .
C(35) C 0.4007(3) 0.7081(4) 0.5430(3) 0.0234(15) Uani 1.00 1 d . . .
C(36) C 0.4706(3) 0.6597(4) 0.5630(3) 0.0244(15) Uani 1.00 1 d . . .
C(37) C 0.8463(8) 0.2749(11) 0.8899(7) 0.101(4) Uiso 1.00 1 d . . .
C(38) C 0.8003(5) 0.2916(12) 0.8232(6) 0.099(4) Uani 1.00 1 d . . .
C(39) C 0.9479(6) 0.4017(10) 0.8791(6) 0.092(4) Uani 1.00 1 d . . .
C(40) C 0.9160(6) 0.4752(7) 0.9167(6) 0.072(3) Uani 1.00 1 d . . .
C(41) C 0.9734(8) 0.2553(10) 0.9717(8) 0.101(4) Uiso 1.00 1 d . . .
C(42) C 0.9532(12) 0.0978(15) 0.8613(11) 0.171(7) Uiso 1.00 1 d . . .
C(43) C 0.9549(7) 0.2185(9) 0.8440(7) 0.094(3) Uiso 1.00 1 d . . .
C(44) C 1.0648(6) 0.2520(8) 0.9836(6) 0.078(3) Uiso 1.00 1 d . . .
H(1) H 0.6269 -0.1220 0.8185 0.152 Uiso 1.00 1 c R . .
H(2) H 0.5289 -0.1428 0.7209 0.163 Uiso 1.00 1 c R . .
H(3) H 1.1056 0.3315 0.7939 0.147 Uiso 1.00 1 c R . .
H(4) H 1.0906 0.4401 0.7589 0.147 Uiso 1.00 1 c R . .
H(5) H 1.1149 0.3491 0.7178 0.147 Uiso 1.00 1 c R . .
H(6) H 0.9129 0.5739 0.7379 0.124 Uiso 1.00 1 c R . .
H(7) H 0.8275 0.5905 0.7231 0.124 Uiso 1.00 1 c R . .
H(8) H 0.8658 0.5941 0.6610 0.124 Uiso 1.00 1 c R . .
H(9) H 0.6655 0.4549 0.5654 0.037 Uiso 1.00 1 c R . .
H(10) H 0.7389 0.5103 0.4917 0.049 Uiso 1.00 1 c R . .
H(11) H 0.7591 0.6854 0.4784 0.049 Uiso 1.00 1 c R . .
H(12) H 0.7097 0.8099 0.5401 0.040 Uiso 1.00 1 c R . .
H(13) H 0.6339 0.7566 0.6132 0.031 Uiso 1.00 1 c R . .
H(14) H 0.5737 0.4898 0.7896 0.038 Uiso 1.00 1 c R . .
H(15) H 0.6421 0.5112 0.9072 0.044 Uiso 1.00 1 c R . .
H(16) H 0.7478 0.6124 0.9345 0.036 Uiso 1.00 1 c R . .
H(17) H 0.7842 0.7024 0.8428 0.046 Uiso 1.00 1 c R . .
H(18) H 0.7143 0.6843 0.7246 0.033 Uiso 1.00 1 c R . .
H(19) H 0.6741 0.3765 0.6893 0.030 Uiso 1.00 1 c R . .
H(20) H 0.6484 0.1991 0.6711 0.033 Uiso 1.00 1 c R . .
H(21) H 0.5265 0.1420 0.6187 0.036 Uiso 1.00 1 c R . .
H(22) H 0.4300 0.2613 0.5859 0.033 Uiso 1.00 1 c R . .
H(23) H 0.4554 0.4405 0.6003 0.025 Uiso 1.00 1 c R . .
H(24) H 0.4794 0.6256 0.7314 0.036 Uiso 1.00 1 c R . .
H(25) H 0.3624 0.7025 0.6969 0.049 Uiso 1.00 1 c R . .
H(26) H 0.3134 0.7529 0.5803 0.038 Uiso 1.00 1 c R . .
H(27) H 0.3809 0.7298 0.4954 0.027 Uiso 1.00 1 c R . .
H(28) H 0.4975 0.6475 0.5283 0.029 Uiso 1.00 1 c R . .
H(29) H 0.8320 0.2183 0.9147 0.121 Uiso 1.00 1 c R . .
H(30) H 0.8416 0.3377 0.9139 0.121 Uiso 1.00 1 c R . .
H(31) H 0.7948 0.3615 0.8075 0.114 Uiso 1.00 1 c R . .
H(32) H 0.7532 0.2647 0.8250 0.114 Uiso 1.00 1 c R . .
H(33) H 0.8198 0.2514 0.7912 0.114 Uiso 1.00 1 c R . .
H(34) H 1.0003 0.4115 0.8927 0.115 Uiso 1.00 1 c R . .
H(35) H 0.9298 0.4134 0.8296 0.115 Uiso 1.00 1 c R . .
H(36) H 0.8678 0.4925 0.8885 0.089 Uiso 1.00 1 c R . .
H(37) H 0.9457 0.5361 0.9261 0.089 Uiso 1.00 1 c R . .
H(38) H 0.9120 0.4456 0.9603 0.089 Uiso 1.00 1 c R . .
H(39) H 0.9604 0.3048 1.0027 0.121 Uiso 1.00 1 c R . .
H(40) H 0.9574 0.1884 0.9820 0.121 Uiso 1.00 1 c R . .
H(41) H 0.9987 0.0753 0.8923 0.205 Uiso 1.00 1 c R . .
H(42) H 0.9433 0.0580 0.8189 0.205 Uiso 1.00 1 c R . .
H(43) H 0.9138 0.0889 0.8838 0.205 Uiso 1.00 1 c R . .
H(44) H 0.9240 0.2345 0.7984 0.112 Uiso 1.00 1 c R . .
H(45) H 1.0049 0.2366 0.8457 0.112 Uiso 1.00 1 c R . .
H(46) H 1.0806 0.1847 0.9741 0.093 Uiso 1.00 1 c R . .
H(47) H 1.0879 0.2702 1.0314 0.093 Uiso 1.00 1 c R . .
H(48) H 1.0785 0.3006 0.9526 0.093 Uiso 1.00 1 c R . .

loop_
_atom_site_aniso_label
_atom_site_aniso_U_11
_atom_site_aniso_U_22
_atom_site_aniso_U_33
_atom_site_aniso_U_12
_atom_site_aniso_U_13
_atom_site_aniso_U_23
Mo(1) 0.0278(3) 0.0323(3) 0.0278(3) 0.0098(2) 0.0067(2) -0.0022(2)
Cl(1) 0.0394(13) 0.0486(13) 0.273(4) -0.0196(10) 0.056(2) -0.074(2)
Cl(2) 0.167(3) 0.0802(18) 0.0762(18) 0.0550(18) 0.088(2) 0.0408(14)
S(1) 0.0313(9) 0.0334(9) 0.0637(13) 0.0006(7) 0.0075(9) -0.0207(8)
S(2) 0.0445(10) 0.0418(9) 0.0318(9) 0.0075(8) 0.0138(7) 0.0046(7)
S(3) 0.0228(9) 0.0700(13) 0.0421(11) 0.0096(8) 0.0081(8) 0.0122(9)
S(4) 0.0276(9) 0.0285(8) 0.0384(10) -0.0024(6) 0.0026(7) -0.0023(6)
P(1) 0.0220(7) 0.0147(6) 0.0139(6) 0.0026(5) 0.0059(5) 0.0006(5)
O(1) 0.042(3) 0.048(2) 0.025(2) 0.009(2) 0.003(2) -0.003(2)
O(2) 0.059(3) 0.043(2) 0.042(3) 0.020(2) 0.014(2) -0.003(2)
O(3) 0.046(3) 0.062(3) 0.093(5) 0.003(2) 0.013(3) -0.010(3)
O(4) 0.053(4) 0.100(5) 0.073(4) -0.013(3) 0.009(3) -0.032(4)
O(5) 0.102(6) 0.069(4) 0.103(5) -0.035(4) 0.053(5) -0.020(4)
O(6) 0.066(4) 0.047(3) 0.067(4) -0.007(2) 0.018(3) -0.015(3)
N(1) 0.029(3) 0.094(5) 0.057(4) -0.010(3) 0.011(3) -0.040(4)
C(1) 0.044(4) 0.019(3) 0.087(6) -0.004(2) 0.039(4) -0.011(3)
C(2) 0.071(6) 0.022(3) 0.073(6) 0.021(3) 0.048(5) 0.008(3)
C(3) 0.129(9) 0.033(4) 0.116(8) 0.031(4) 0.109(8) 0.026(4)
C(4) 0.135(12) 0.033(5) 0.211(17) 0.014(6) 0.152(13) 0.018(7)
C(5) 0.097(9) 0.029(4) 0.28(2) -0.006(5) 0.148(13) -0.013(8)
C(6) 0.059(5) 0.018(3) 0.199(13) -0.001(3) 0.072(7) -0.026(5)
C(7) 0.019(3) 0.087(6) 0.041(4) -0.008(3) 0.004(3) 0.014(4)
C(8) 0.029(3) 0.056(4) 0.039(4) -0.010(3) 0.000(3) 0.001(3)
C(9) 0.078(7) 0.052(5) 0.080(7) -0.002(4) 0.060(6) -0.001(4)
C(10) 0.094(9) 0.206(15) 0.067(7) -0.112(10) 0.027(6) -0.051(8)
C(11) 0.042(4) 0.056(5) 0.056(5) -0.009(3) 0.020(4) -0.015(4)
C(12) 0.071(7) 0.100(8) 0.139(11) -0.022(6) 0.020(7) -0.089(8)
C(13) 0.025(3) 0.015(2) 0.017(2) 0.005(2) 0.007(2) 0.002(2)
C(14) 0.043(4) 0.022(2) 0.028(3) 0.001(2) 0.020(3) 0.000(2)
C(15) 0.062(4) 0.024(3) 0.036(3) 0.003(3) 0.034(3) -0.001(2)
C(16) 0.046(4) 0.040(3) 0.038(4) -0.004(3) 0.032(3) 0.001(3)
C(17) 0.041(4) 0.019(3) 0.041(4) 0.001(2) 0.020(3) 0.007(2)
C(18) 0.031(3) 0.022(2) 0.025(3) 0.006(2) 0.015(2) 0.001(2)
C(19) 0.024(3) 0.017(2) 0.017(2) 0.006(2) 0.003(2) 0.000(2)
C(20) 0.021(3) 0.050(4) 0.023(3) -0.004(2) 0.002(2) 0.011(2)
C(21) 0.034(3) 0.057(4) 0.021(3) 0.007(3) 0.006(2) 0.004(3)
C(22) 0.031(3) 0.042(3) 0.017(3) 0.005(2) -0.003(2) -0.005(2)
C(23) 0.046(4) 0.036(3) 0.034(4) -0.011(3) 0.002(3) -0.010(3)
C(24) 0.040(3) 0.023(3) 0.021(3) -0.005(2) 0.005(2) 0.001(2)
C(25) 0.024(3) 0.019(2) 0.013(2) 0.004(2) 0.006(2) 0.005(2)
C(26) 0.030(3) 0.023(2) 0.023(3) 0.002(2) 0.010(2) 0.001(2)
C(27) 0.043(4) 0.017(2) 0.023(3) 0.006(2) 0.014(2) 0.003(2)
C(28) 0.046(4) 0.016(2) 0.027(3) 0.000(2) 0.020(3) 0.001(2)
C(29) 0.042(3) 0.019(2) 0.023(3) -0.012(2) 0.012(2) -0.003(2)
C(30) 0.028(3) 0.018(2) 0.016(2) 0.006(2) 0.005(2) -0.002(2)
C(31) 0.024(3) 0.015(2) 0.012(2) 0.002(2) 0.005(2) 0.002(2)
C(32) 0.033(3) 0.044(3) 0.013(3) 0.017(2) 0.002(2) -0.001(2)
C(33) 0.030(3) 0.064(4) 0.029(3) 0.024(3) 0.010(3) 0.002(3)
C(34) 0.019(3) 0.042(3) 0.033(3) 0.014(2) -0.001(2) 0.002(2)
C(35) 0.024(3) 0.028(3) 0.017(2) 0.001(2) 0.001(2) 0.006(2)
C(36) 0.025(3) 0.024(3) 0.024(3) 0.004(2) 0.006(2) 0.003(2)
C(38) 0.031(5) 0.170(13) 0.085(8) -0.020(6) -0.003(5) -0.044(8)
C(39) 0.064(7) 0.149(11) 0.074(7) 0.002(7) 0.037(6) 0.035(7)
C(40) 0.065(6) 0.053(5) 0.105(8) 0.004(4) 0.034(6) 0.014(5)

loop_
_atom_type_symbol
_atom_type_description
_atom_type_scat_dispersion_real
_atom_type_scat_dispersion_imag
_atom_type_scat_source
C C 0.003 0.002
;
International Tables for Crystallography
(1992, Vol. C, Tables 4.2.6.8 and 6.1.1.4)
;
H H 0.000 0.000
;
International Tables for Crystallography
(1992, Vol. C, Table 6.1.1.4)
;
Cl Cl 0.148 0.159
;
International Tables for Crystallography
(1992, Vol. C, Tables 4.2.6.8 and 6.1.1.4)
;
Mo Mo -1.683 0.686
;
International Tables for Crystallography
(1992, Vol. C, Tables 4.2.6.8 and 6.1.1.4)
;
N N 0.006 0.003
;
International Tables for Crystallography
(1992, Vol. C, Tables 4.2.6.8 and 6.1.1.4)
;
O O 0.011 0.006
;
International Tables for Crystallography
(1992, Vol. C, Tables 4.2.6.8 and 6.1.1.4)
;
P P 0.102 0.094
;
International Tables for Crystallography
(1992, Vol. C, Tables 4.2.6.8 and 6.1.1.4)
;
S S 0.125 0.123
;
International Tables for Crystallography
(1992, Vol. C, Tables 4.2.6.8 and 6.1.1.4)
;

loop_
_geom_angle_atom_site_label_1
_geom_angle_atom_site_label_2
_geom_angle_atom_site_label_3
_geom_angle
_geom_angle_publ_flag
_geom_angle_site_symmetry_1
_geom_angle_site_symmetry_2
_geom_angle_site_symmetry_3
S(1) Mo(1) S(2) 79.10(7) yes . . .
S(1) Mo(1) S(3) 161.13(8) yes . . .
S(1) Mo(1) S(4) 93.54(6) yes . . .
S(1) Mo(1) O(1) 82.78(19) yes . . .
S(1) Mo(1) O(2) 103.7(2) yes . . .
S(2) Mo(1) S(3) 82.59(7) yes . . .
S(2) Mo(1) S(4) 83.33(6) yes . . .
S(2) Mo(1) O(1) 156.25(19) yes . . .
S(2) Mo(1) O(2) 95.53(18) yes . . .
S(3) Mo(1) S(4) 79.79(6) yes . . .
S(3) Mo(1) O(1) 113.46(18) yes . . .
S(3) Mo(1) O(2) 82.44(18) yes . . .
S(4) Mo(1) O(1) 82.60(16) yes . . .
S(4) Mo(1) O(2) 162.20(19) yes . . .
O(1) Mo(1) O(2) 103.6(2) yes . . .
Mo(1) S(1) C(1) 109.0(2) yes . . .
Mo(1) S(2) C(2) 104.9(3) yes . . .
Mo(1) S(3) C(7) 110.4(2) yes . . .
Mo(1) S(4) C(8) 102.9(2) yes . . .
C(13) P(1) C(19) 109.0(2) yes . . .
C(13) P(1) C(25) 110.1(2) yes . . .
C(13) P(1) C(31) 108.8(2) yes . . .
C(19) P(1) C(25) 108.0(2) yes . . .
C(19) P(1) C(31) 112.8(2) yes . . .
C(25) P(1) C(31) 108.1(2) yes . . .
C(9) O(4) C(10) 110.2(9) yes . . .
C(11) O(6) C(12) 113.1(8) yes . . .
C(37) N(1) C(39) 101.4(7) yes . . .
C(37) N(1) C(41) 115.1(10) yes . . .
C(37) N(1) C(43) 111.4(8) yes . . .
C(39) N(1) C(41) 109.4(8) yes . . .
C(39) N(1) C(43) 100.2(8) yes . . .
C(41) N(1) C(43) 117.0(9) yes . . .
S(1) C(1) C(2) 119.8(7) yes . . .
S(1) C(1) C(6) 120.8(7) yes . . .
C(2) C(1) C(6) 119.4(10) yes . . .
S(2) C(2) C(1) 121.6(7) yes . . .
S(2) C(2) C(3) 120.1(7) yes . . .
C(1) C(2) C(3) 118.3(9) yes . . .
Cl(2) C(3) C(2) 120.3(8) yes . . .
Cl(2) C(3) C(4) 116.6(11) yes . . .
C(2) C(3) C(4) 123.2(11) yes . . .
C(3) C(4) C(5) 121.6(18) yes . . .
C(4) C(5) C(6) 118.4(14) yes . . .
Cl(1) C(6) C(1) 120.5(10) yes . . .
Cl(1) C(6) C(5) 120.3(9) yes . . .
C(1) C(6) C(5) 119.1(10) yes . . .
S(3) C(7) C(8) 122.1(5) yes . . .
S(3) C(7) C(9) 110.8(6) yes . . .
C(8) C(7) C(9) 127.1(8) yes . . .
S(4) C(8) C(7) 124.6(6) yes . . .
S(4) C(8) C(11) 113.8(5) yes . . .
C(7) C(8) C(11) 121.0(7) yes . . .
O(3) C(9) O(4) 126.4(9) yes . . .
O(3) C(9) C(7) 125.5(8) yes . . .
O(4) C(9) C(7) 107.9(9) yes . . .
O(5) C(11) O(6) 124.4(8) yes . . .
O(5) C(11) C(8) 125.2(9) yes . . .
O(6) C(11) C(8) 110.4(7) yes . . .
P(1) C(13) C(14) 121.3(4) yes . . .
P(1) C(13) C(18) 119.5(4) yes . . .
C(14) C(13) C(18) 119.2(6) yes . . .
C(13) C(14) C(15) 119.6(5) yes . . .
C(14) C(15) C(16) 120.4(7) yes . . .
C(15) C(16) C(17) 121.7(7) yes . . .
C(16) C(17) C(18) 118.4(5) yes . . .
C(13) C(18) C(17) 120.6(6) yes . . .
P(1) C(19) C(20) 118.9(4) yes . . .
P(1) C(19) C(24) 121.0(4) yes . . .
C(20) C(19) C(24) 120.1(5) yes . . .
C(19) C(20) C(21) 119.9(6) yes . . .
C(20) C(21) C(22) 121.1(6) yes . . .
C(21) C(22) C(23) 119.2(5) yes . . .
C(22) C(23) C(24) 120.0(6) yes . . .
C(19) C(24) C(23) 119.6(6) yes . . .
P(1) C(25) C(26) 118.5(4) yes . . .
P(1) C(25) C(30) 120.4(4) yes . . .
C(26) C(25) C(30) 121.1(5) yes . . .
C(25) C(26) C(27) 118.4(5) yes . . .
C(26) C(27) C(28) 120.8(5) yes . . .
C(27) C(28) C(29) 120.0(5) yes . . .
C(28) C(29) C(30) 119.8(5) yes . . .
C(25) C(30) C(29) 119.8(5) yes . . .
P(1) C(31) C(32) 120.2(4) yes . . .
P(1) C(31) C(36) 119.6(4) yes . . .
C(32) C(31) C(36) 119.8(5) yes . . .
C(31) C(32) C(33) 119.0(5) yes . . .
C(32) C(33) C(34) 120.6(7) yes . . .
C(33) C(34) C(35) 121.3(6) yes . . .
C(34) C(35) C(36) 118.7(5) yes . . .
C(31) C(36) C(35) 120.5(6) yes . . .
N(1) C(37) C(38) 120.3(12) yes . . .
N(1) C(39) C(40) 112.5(10) yes . . .
N(1) C(41) C(44) 115.1(12) yes . . .
N(1) C(43) C(42) 107.3(13) yes . . .
C(3) C(4) H(1) 120.2 no . . .
C(5) C(4) H(1) 118.2 no . . .
C(4) C(5) H(2) 120.5 no . . .
C(6) C(5) H(2) 121.1 no . . .
O(4) C(10) H(3) 110.8 no . . .
O(4) C(10) H(4) 111.2 no . . .
O(4) C(10) H(5) 106.3 no . . .
H(3) C(10) H(4) 109.5 no . . .
H(3) C(10) H(5) 109.5 no . . .
H(4) C(10) H(5) 109.5 no . . .
O(6) C(12) H(6) 109.2 no . . .
O(6) C(12) H(7) 111.0 no . . .
O(6) C(12) H(8) 108.2 no . . .
H(6) C(12) H(7) 109.5 no . . .
H(6) C(12) H(8) 109.5 no . . .
H(7) C(12) H(8) 109.5 no . . .
C(13) C(14) H(9) 120.1 no . . .
C(15) C(14) H(9) 120.2 no . . .
C(14) C(15) H(10) 119.9 no . . .
C(16) C(15) H(10) 119.7 no . . .
C(15) C(16) H(11) 119.5 no . . .
C(17) C(16) H(11) 118.8 no . . .
C(16) C(17) H(12) 120.6 no . . .
C(18) C(17) H(12) 121.0 no . . .
C(13) C(18) H(13) 120.1 no . . .
C(17) C(18) H(13) 119.3 no . . .
C(19) C(20) H(14) 120.1 no . . .
C(21) C(20) H(14) 120.0 no . . .
C(20) C(21) H(15) 119.8 no . . .
C(22) C(21) H(15) 119.1 no . . .
C(21) C(22) H(16) 120.5 no . . .
C(23) C(22) H(16) 120.3 no . . .
C(22) C(23) H(17) 120.0 no . . .
C(24) C(23) H(17) 120.0 no . . .
C(19) C(24) H(18) 120.1 no . . .
C(23) C(24) H(18) 120.4 no . . .
C(25) C(26) H(19) 120.9 no . . .
C(27) C(26) H(19) 120.6 no . . .
C(26) C(27) H(20) 119.5 no . . .
C(28) C(27) H(20) 119.8 no . . .
C(27) C(28) H(21) 119.9 no . . .
C(29) C(28) H(21) 120.1 no . . .
C(28) C(29) H(22) 119.8 no . . .
C(30) C(29) H(22) 120.4 no . . .
C(25) C(30) H(23) 120.5 no . . .
C(29) C(30) H(23) 119.7 no . . .
C(31) C(32) H(24) 120.6 no . . .
C(33) C(32) H(24) 120.3 no . . .
C(32) C(33) H(25) 119.2 no . . .
C(34) C(33) H(25) 120.1 no . . .
C(33) C(34) H(26) 119.4 no . . .
C(35) C(34) H(26) 119.3 no . . .
C(34) C(35) H(27) 121.1 no . . .
C(36) C(35) H(27) 120.3 no . . .
C(31) C(36) H(28) 120.0 no . . .
C(35) C(36) H(28) 119.5 no . . .
N(1) C(37) H(29) 109.6 no . . .
N(1) C(37) H(30) 98.3 no . . .
C(38) C(37) H(29) 114.4 no . . .
C(38) C(37) H(30) 102.6 no . . .
H(29) C(37) H(30) 109.5 no . . .
C(37) C(38) H(31) 116.3 no . . .
C(37) C(38) H(32) 105.3 no . . .
C(37) C(38) H(33) 106.6 no . . .
H(31) C(38) H(32) 109.5 no . . .
H(31) C(38) H(33) 109.5 no . . .
H(32) C(38) H(33) 109.5 no . . .
N(1) C(39) H(34) 106.3 no . . .
N(1) C(39) H(35) 111.5 no . . .
C(40) C(39) H(34) 107.4 no . . .
C(40) C(39) H(35) 109.4 no . . .
H(34) C(39) H(35) 109.5 no . . .
C(39) C(40) H(36) 108.3 no . . .
C(39) C(40) H(37) 110.8 no . . .
C(39) C(40) H(38) 109.3 no . . .
H(36) C(40) H(37) 109.5 no . . .
H(36) C(40) H(38) 109.5 no . . .
H(37) C(40) H(38) 109.5 no . . .
N(1) C(41) H(39) 109.4 no . . .
N(1) C(41) H(40) 104.5 no . . .
C(44) C(41) H(39) 110.1 no . . .
C(44) C(41) H(40) 108.0 no . . .
H(39) C(41) H(40) 109.5 no . . .
C(43) C(42) H(41) 111.8 no . . .
C(43) C(42) H(42) 110.7 no . . .
C(43) C(42) H(43) 105.9 no . . .
H(41) C(42) H(42) 109.5 no . . .
H(41) C(42) H(43) 109.5 no . . .
H(42) C(42) H(43) 109.5 no . . .
N(1) C(43) H(44) 112.3 no . . .
N(1) C(43) H(45) 108.3 no . . .
C(42) C(43) H(44) 111.7 no . . .
C(42) C(43) H(45) 107.7 no . . .
H(44) C(43) H(45) 109.4 no . . .
C(41) C(44) H(46) 110.7 no . . .
C(41) C(44) H(47) 108.8 no . . .
C(41) C(44) H(48) 108.9 no . . .
H(46) C(44) H(47) 109.5 no . . .
H(46) C(44) H(48) 109.5 no . . .
H(47) C(44) H(48) 109.5 no . . .

loop_
_geom_bond_atom_site_label_1
_geom_bond_atom_site_label_2
_geom_bond_distance
_geom_bond_publ_flag
_geom_bond_site_symmetry_1
_geom_bond_site_symmetry_2
Mo(1) S(1) 2.431(2) yes . .
Mo(1) S(2) 2.5537(19) yes . .
Mo(1) S(3) 2.4059(18) yes . .
Mo(1) S(4) 2.6555(16) yes . .
Mo(1) O(1) 1.736(4) yes . .
Mo(1) O(2) 1.716(5) yes . .
Cl(1) C(6) 1.683(12) yes . .
Cl(2) C(3) 1.758(11) yes . .
S(1) C(1) 1.747(10) yes . .
S(2) C(2) 1.740(9) yes . .
S(3) C(7) 1.731(9) yes . .
S(4) C(8) 1.720(7) yes . .
P(1) C(13) 1.786(6) yes . .
P(1) C(19) 1.799(5) yes . .
P(1) C(25) 1.801(5) yes . .
P(1) C(31) 1.794(5) yes . .
O(3) C(9) 1.178(13) yes . .
O(4) C(9) 1.280(12) yes . .
O(4) C(10) 1.468(14) yes . .
O(5) C(11) 1.186(13) yes . .
O(6) C(11) 1.319(12) yes . .
O(6) C(12) 1.540(13) yes . .
N(1) C(37) 1.553(16) yes . .
N(1) C(39) 1.730(16) yes . .
N(1) C(41) 1.411(15) yes . .
N(1) C(43) 1.485(17) yes . .
C(1) C(2) 1.394(11) yes . .
C(1) C(6) 1.417(13) yes . .
C(2) C(3) 1.418(16) yes . .
C(3) C(4) 1.33(2) yes . .
C(4) C(5) 1.36(2) yes . .
C(5) C(6) 1.47(2) yes . .
C(7) C(8) 1.355(11) yes . .
C(7) C(9) 1.521(12) yes . .
C(8) C(11) 1.484(11) yes . .
C(13) C(14) 1.404(9) yes . .
C(13) C(18) 1.407(7) yes . .
C(14) C(15) 1.376(11) yes . .
C(15) C(16) 1.375(9) yes . .
C(16) C(17) 1.388(10) yes . .
C(17) C(18) 1.389(10) yes . .
C(19) C(20) 1.387(9) yes . .
C(19) C(24) 1.384(8) yes . .
C(20) C(21) 1.389(8) yes . .
C(21) C(22) 1.360(9) yes . .
C(22) C(23) 1.413(10) yes . .
C(23) C(24) 1.395(8) yes . .
C(25) C(26) 1.405(8) yes . .
C(25) C(30) 1.379(8) yes . .
C(26) C(27) 1.394(7) yes . .
C(27) C(28) 1.405(9) yes . .
C(28) C(29) 1.377(9) yes . .
C(29) C(30) 1.411(7) yes . .
C(31) C(32) 1.407(9) yes . .
C(31) C(36) 1.381(7) yes . .
C(32) C(33) 1.382(9) yes . .
C(33) C(34) 1.373(9) yes . .
C(34) C(35) 1.378(10) yes . .
C(35) C(36) 1.402(8) yes . .
C(37) C(38) 1.377(17) yes . .
C(39) C(40) 1.416(18) yes . .
C(41) C(44) 1.655(19) yes . .
C(42) C(43) 1.60(2) yes . .
C(4) H(1) 0.950 no . .
C(5) H(2) 0.950 no . .
C(10) H(3) 0.950 no . .
C(10) H(4) 0.950 no . .
C(10) H(5) 0.950 no . .
C(12) H(6) 0.950 no . .
C(12) H(7) 0.950 no . .
C(12) H(8) 0.950 no . .
C(14) H(9) 0.950 no . .
C(15) H(10) 0.950 no . .
C(16) H(11) 0.950 no . .
C(17) H(12) 0.950 no . .
C(18) H(13) 0.950 no . .
C(20) H(14) 0.950 no . .
C(21) H(15) 0.950 no . .
C(22) H(16) 0.950 no . .
C(23) H(17) 0.950 no . .
C(24) H(18) 0.950 no . .
C(26) H(19) 0.950 no . .
C(27) H(20) 0.950 no . .
C(28) H(21) 0.950 no . .
C(29) H(22) 0.950 no . .
C(30) H(23) 0.950 no . .
C(32) H(24) 0.950 no . .
C(33) H(25) 0.950 no . .
C(34) H(26) 0.950 no . .
C(35) H(27) 0.950 no . .
C(36) H(28) 0.950 no . .
C(37) H(29) 0.950 no . .
C(37) H(30) 0.950 no . .
C(38) H(31) 0.950 no . .
C(38) H(32) 0.950 no . .
C(38) H(33) 0.950 no . .
C(39) H(34) 0.950 no . .
C(39) H(35) 0.950 no . .
C(40) H(36) 0.950 no . .
C(40) H(37) 0.950 no . .
C(40) H(38) 0.950 no . .
C(41) H(39) 0.950 no . .
C(41) H(40) 0.950 no . .
C(42) H(41) 0.950 no . .
C(42) H(42) 0.950 no . .
C(42) H(43) 0.950 no . .
C(43) H(44) 0.950 no . .
C(43) H(45) 0.950 no . .
C(44) H(46) 0.950 no . .
C(44) H(47) 0.950 no . .
C(44) H(48) 0.950 no . .

loop_
_geom_contact_atom_site_label_1
_geom_contact_atom_site_label_2
_geom_contact_distance
_geom_contact_publ_flag
_geom_contact_site_symmetry_1
_geom_contact_site_symmetry_2
Cl(1) Cl(1) 3.480(6) ? . 3_656
Cl(1) S(1) 3.559(3) ? . 3_656
Cl(1) C(35) 3.392(6) ? . 1_545
Cl(1) C(36) 3.494(6) ? . 1_545
S(1) Cl(1) 3.559(3) ? . 3_656
S(2) C(10) 3.324(14) ? . 2_746
S(3) C(39) 3.591(13) ? . 2_746
O(1) C(21) 3.049(8) ? . 4_554
O(1) C(22) 3.122(8) ? . 4_554
O(1) C(34) 3.362(8) ? . 3_666
O(1) C(37) 3.269(17) ? . 4_554
O(2) C(10) 3.547(12) ? . 2_746
O(2) C(17) 3.389(8) ? . 1_545
O(2) C(44) 3.488(13) ? . 2_746
O(3) C(12) 3.286(14) ? . 2_746
O(3) C(40) 3.588(12) ? . 2_746
O(3) C(44) 3.539(15) ? . 4_554
O(4) C(43) 3.271(17) ? . .
O(5) C(42) 3.08(2) ? . 2_756
O(6) C(38) 3.572(15) ? . .
C(1) C(27) 3.526(8) ? . .
C(1) C(28) 3.589(9) ? . .
C(4) C(24) 3.576(13) ? . 1_545
C(4) C(30) 3.56(2) ? . 2_646
C(6) C(18) 3.595(12) ? . 1_545
C(10) S(2) 3.324(14) ? . 2_756
C(10) O(2) 3.547(12) ? . 2_756
C(12) O(3) 3.286(14) ? . 2_756
C(17) O(2) 3.389(8) ? . 1_565
C(18) C(6) 3.595(12) ? . 1_565
C(21) O(1) 3.049(8) ? . 4_555
C(22) O(1) 3.122(8) ? . 4_555
C(24) C(4) 3.576(13) ? . 1_565
C(27) C(1) 3.526(8) ? . .
C(27) C(33) 3.582(10) ? . 2_646
C(28) C(1) 3.589(9) ? . .
C(30) C(4) 3.56(2) ? . 2_656
C(33) C(27) 3.582(10) ? . 2_656
C(34) O(1) 3.362(8) ? . 3_666
C(35) Cl(1) 3.392(6) ? . 1_565
C(36) Cl(1) 3.494(6) ? . 1_565
C(37) O(1) 3.269(17) ? . 4_555
C(38) O(6) 3.572(15) ? . .
C(39) S(3) 3.591(13) ? . 2_756
C(40) O(3) 3.588(12) ? . 2_756
C(42) O(5) 3.08(2) ? . 2_746
C(43) O(4) 3.271(17) ? . .
C(44) O(2) 3.488(13) ? . 2_756
C(44) O(3) 3.539(15) ? . 4_555
Mo(1) H(12) 3.518 ? . 1_545
Mo(1) H(16) 3.419 ? . 4_554
Mo(1) H(38) 3.551 ? . 4_554
Cl(1) H(13) 3.167 ? . 1_545
Cl(1) H(14) 3.424 ? . 2_646
Cl(1) H(15) 3.060 ? . 2_646
Cl(1) H(21) 2.908 ? . .
Cl(1) H(27) 3.524 ? . 1_545
Cl(2) H(5) 3.200 ? . 2_746
Cl(2) H(10) 2.975 ? . 4_555
Cl(2) H(11) 3.197 ? . 4_555
Cl(2) H(17) 3.379 ? . 1_545
Cl(2) H(43) 3.132 ? . .
S(1) H(12) 3.060 ? . 1_545
S(1) H(15) 3.018 ? . 4_554
S(1) H(20) 3.077 ? . .
S(1) H(21) 3.243 ? . .
S(1) H(27) 3.325 ? . 3_666
S(2) H(3) 3.493 ? . 2_746
S(2) H(4) 2.652 ? . 2_746
S(2) H(5) 3.357 ? . 2_746
S(2) H(20) 3.109 ? . .
S(2) H(33) 3.035 ? . .
S(2) H(42) 3.187 ? . .
S(2) H(44) 3.590 ? . .
S(3) H(4) 3.145 ? . 2_746
S(3) H(34) 2.936 ? . 2_746
S(3) H(37) 3.038 ? . 2_746
S(3) H(38) 3.188 ? . 4_554
S(3) H(39) 2.907 ? . 4_554
S(4) H(9) 3.206 ? . .
S(4) H(19) 3.413 ? . .
S(4) H(20) 3.313 ? . .
S(4) H(26) 3.308 ? . 3_666
S(4) H(27) 2.993 ? . 3_666
O(1) H(15) 2.617 ? . 4_554
O(1) H(16) 2.770 ? . 4_554
O(1) H(26) 2.557 ? . 3_666
O(1) H(27) 3.555 ? . 3_666
O(1) H(29) 3.292 ? . 4_554
O(1) H(30) 2.508 ? . 4_554
O(1) H(36) 3.278 ? . 4_554
O(1) H(38) 3.062 ? . 4_554
O(2) H(3) 2.936 ? . 2_746
O(2) H(4) 3.274 ? . 2_746
O(2) H(12) 2.625 ? . 1_545
O(2) H(16) 2.765 ? . 4_554
O(2) H(34) 3.166 ? . 2_746
O(2) H(38) 3.390 ? . 4_554
O(2) H(47) 3.597 ? . 2_746
O(2) H(48) 2.638 ? . 2_746
O(3) H(6) 2.646 ? . 2_746
O(3) H(7) 3.109 ? . 2_746
O(3) H(17) 2.927 ? . 2_746
O(3) H(36) 3.471 ? . 2_746
O(3) H(37) 2.919 ? . 2_746
O(3) H(39) 3.217 ? . 4_554
O(3) H(47) 2.745 ? . 4_554
O(4) H(34) 3.590 ? . .
O(4) H(35) 3.092 ? . .
O(4) H(42) 3.117 ? . 2_756
O(4) H(44) 2.832 ? . .
O(4) H(45) 2.833 ? . .
O(5) H(10) 3.304 ? . .
O(5) H(40) 3.376 ? . 4_554
O(5) H(41) 2.274 ? . 2_756
O(5) H(42) 3.111 ? . 2_756
O(5) H(46) 3.226 ? . 2_756
O(6) H(19) 3.459 ? . .
O(6) H(31) 2.952 ? . .
O(6) H(33) 3.316 ? . .
O(6) H(35) 2.712 ? . .
O(6) H(44) 3.451 ? . .
C(1) H(12) 3.404 ? . 1_545
C(1) H(13) 2.963 ? . 1_545
C(1) H(20) 2.852 ? . .
C(1) H(21) 2.981 ? . .
C(2) H(13) 3.592 ? . 1_545
C(2) H(20) 2.884 ? . .
C(3) H(25) 3.508 ? . 2_646
C(4) H(18) 3.478 ? . 1_545
C(4) H(23) 3.284 ? . 2_646
C(4) H(24) 3.506 ? . 2_646
C(5) H(13) 3.105 ? . 1_545
C(5) H(14) 2.960 ? . 2_646
C(5) H(24) 3.384 ? . 2_646
C(6) H(13) 2.680 ? . 1_545
C(6) H(14) 3.418 ? . 2_646
C(6) H(21) 2.847 ? . .
C(7) H(39) 2.994 ? . 4_554
C(7) H(40) 3.484 ? . 4_554
C(7) H(44) 3.036 ? . .
C(8) H(33) 3.539 ? . .
C(8) H(39) 3.593 ? . 4_554
C(8) H(44) 3.290 ? . .
C(9) H(6) 3.063 ? . 2_746
C(9) H(39) 3.378 ? . 4_554
C(9) H(44) 3.172 ? . .
C(9) H(45) 3.323 ? . .
C(9) H(47) 3.528 ? . 4_554
C(10) H(34) 3.581 ? . .
C(10) H(42) 2.792 ? . 2_756
C(10) H(45) 3.167 ? . .
C(11) H(10) 3.574 ? . .
C(11) H(41) 3.265 ? . 2_756
C(12) H(3) 3.515 ? . 2_756
C(12) H(18) 3.335 ? . .
C(12) H(35) 3.083 ? . .
C(12) H(41) 3.511 ? . 2_756
C(14) H(23) 3.444 ? . 3_666
C(14) H(27) 3.548 ? . 3_666
C(15) H(8) 3.425 ? . .
C(15) H(23) 3.433 ? . 3_666
C(16) H(8) 3.490 ? . .
C(16) H(16) 3.289 ? . 4_564
C(16) H(22) 3.213 ? . 3_666
C(16) H(46) 3.466 ? . 2_756
C(17) H(16) 3.184 ? . 4_564
C(17) H(22) 3.039 ? . 3_666
C(18) H(22) 3.392 ? . 3_666
C(20) H(2) 3.469 ? . 2_656
C(21) H(22) 3.432 ? . 2_656
C(22) H(11) 3.217 ? . 4_565
C(22) H(12) 3.233 ? . 4_565
C(22) H(22) 3.576 ? . 2_656
C(22) H(36) 3.104 ? . .
C(23) H(1) 3.508 ? . 1_565
C(23) H(7) 3.085 ? . .
C(23) H(11) 3.440 ? . 4_565
C(23) H(36) 3.162 ? . .
C(24) H(1) 3.559 ? . 1_565
C(24) H(7) 2.753 ? . .
C(25) H(28) 3.415 ? . 3_666
C(26) H(25) 3.244 ? . 2_646
C(26) H(27) 3.324 ? . 3_666
C(26) H(32) 3.563 ? . .
C(27) H(24) 3.427 ? . 2_646
C(27) H(25) 2.820 ? . 2_646
C(27) H(27) 3.035 ? . 3_666
C(28) H(24) 3.088 ? . 2_646
C(28) H(25) 3.490 ? . 2_646
C(28) H(27) 3.208 ? . 3_666
C(28) H(28) 3.413 ? . 3_666
C(29) H(1) 2.998 ? . 2_656
C(29) H(2) 3.543 ? . 2_656
C(29) H(28) 2.888 ? . 3_666
C(30) H(1) 2.876 ? . 2_656
C(30) H(2) 3.361 ? . 2_656
C(30) H(28) 2.880 ? . 3_666
C(31) H(2) 3.361 ? . 1_565
C(32) H(2) 3.023 ? . 1_565
C(33) H(2) 3.316 ? . 1_565
C(33) H(20) 3.489 ? . 2_656
C(33) H(32) 2.887 ? . 2_656
C(34) H(29) 3.550 ? . 2_656
C(34) H(32) 3.008 ? . 2_656
C(35) H(9) 3.013 ? . 3_666
C(36) H(9) 3.408 ? . 3_666
C(37) H(26) 3.174 ? . 2_646
C(38) H(19) 3.224 ? . .
C(38) H(25) 3.161 ? . 2_646
C(38) H(26) 3.201 ? . 2_646
C(39) H(6) 3.468 ? . .
C(40) H(37) 3.463 ? . 3_767
C(40) H(47) 3.443 ? . 3_767
C(41) H(37) 3.455 ? . 3_767
C(42) H(4) 3.052 ? . 2_746
C(42) H(6) 3.527 ? . 2_746
C(42) H(8) 3.495 ? . 2_746
C(43) H(3) 3.506 ? . .
C(44) H(11) 3.276 ? . 2_746
C(44) H(37) 3.284 ? . 3_767
H(1) C(23) 3.508 ? . 1_545
H(1) C(24) 3.559 ? . 1_545
H(1) C(29) 2.998 ? . 2_646
H(1) C(30) 2.876 ? . 2_646
H(1) H(11) 3.537 ? . 4_555
H(1) H(22) 2.802 ? . 2_646
H(1) H(23) 2.590 ? . 2_646
H(2) C(20) 3.469 ? . 2_646
H(2) C(29) 3.543 ? . 2_646
H(2) C(30) 3.361 ? . 2_646
H(2) C(31) 3.361 ? . 1_545
H(2) C(32) 3.023 ? . 1_545
H(2) C(33) 3.316 ? . 1_545
H(2) H(13) 3.459 ? . 1_545
H(2) H(14) 2.528 ? . 2_646
H(2) H(23) 3.585 ? . 2_646
H(2) H(24) 3.147 ? . 1_545
H(2) H(24) 3.598 ? . 2_646
H(3) S(2) 3.493 ? . 2_756
H(3) O(2) 2.936 ? . 2_756
H(3) C(12) 3.515 ? . 2_746
H(3) C(43) 3.506 ? . .
H(3) H(6) 3.382 ? . 2_746
H(3) H(7) 3.395 ? . 2_746
H(3) H(8) 3.193 ? . 2_746
H(3) H(34) 3.240 ? . .
H(3) H(45) 2.640 ? . .
H(3) H(48) 3.279 ? . .
H(4) S(2) 2.652 ? . 2_756
H(4) S(3) 3.145 ? . 2_756
H(4) O(2) 3.274 ? . 2_756
H(4) C(42) 3.052 ? . 2_756
H(4) H(34) 3.456 ? . .
H(4) H(41) 3.462 ? . 2_756
H(4) H(42) 2.127 ? . 2_756
H(4) H(43) 3.362 ? . 2_756
H(5) Cl(2) 3.200 ? . 2_756
H(5) S(2) 3.357 ? . 2_756
H(5) H(17) 3.099 ? . 2_746
H(5) H(42) 2.924 ? . 2_756
H(6) O(3) 2.646 ? . 2_756
H(6) C(9) 3.063 ? . 2_756
H(6) C(39) 3.468 ? . .
H(6) C(42) 3.527 ? . 2_756
H(6) H(3) 3.382 ? . 2_756
H(6) H(35) 2.701 ? . .
H(6) H(36) 3.416 ? . .
H(6) H(37) 3.594 ? . .
H(6) H(41) 3.352 ? . 2_756
H(6) H(42) 3.144 ? . 2_756
H(6) H(45) 3.262 ? . 2_756
H(7) O(3) 3.109 ? . 2_756
H(7) C(23) 3.085 ? . .
H(7) C(24) 2.753 ? . .
H(7) H(3) 3.395 ? . 2_756
H(7) H(17) 3.020 ? . .
H(7) H(18) 2.431 ? . .
H(7) H(31) 3.507 ? . .
H(7) H(35) 3.336 ? . .
H(7) H(36) 3.364 ? . .
H(8) C(15) 3.425 ? . .
H(8) C(16) 3.490 ? . .
H(8) C(42) 3.495 ? . 2_756
H(8) H(3) 3.193 ? . 2_756
H(8) H(18) 3.544 ? . .
H(8) H(41) 2.965 ? . 2_756
H(8) H(42) 3.496 ? . 2_756
H(8) H(45) 3.051 ? . 2_756
H(8) H(46) 3.256 ? . 2_756
H(9) S(4) 3.206 ? . .
H(9) C(35) 3.013 ? . 3_666
H(9) C(36) 3.408 ? . 3_666
H(9) H(27) 2.703 ? . 3_666
H(9) H(28) 3.381 ? . 3_666
H(10) Cl(2) 2.975 ? . 4_554
H(10) O(5) 3.304 ? . .
H(10) C(11) 3.574 ? . .
H(11) Cl(2) 3.197 ? . 4_554
H(11) C(22) 3.217 ? . 4_564
H(11) C(23) 3.440 ? . 4_564
H(11) C(44) 3.276 ? . 2_756
H(11) H(1) 3.537 ? . 4_554
H(11) H(16) 2.737 ? . 4_564
H(11) H(17) 3.149 ? . 4_564
H(11) H(22) 3.481 ? . 3_666
H(11) H(46) 2.882 ? . 2_756
H(11) H(47) 3.094 ? . 2_756
H(11) H(48) 3.323 ? . 2_756
H(12) Mo(1) 3.518 ? . 1_565
H(12) S(1) 3.060 ? . 1_565
H(12) O(2) 2.625 ? . 1_565
H(12) C(1) 3.404 ? . 1_565
H(12) C(22) 3.233 ? . 4_564
H(12) H(15) 3.458 ? . 4_564
H(12) H(16) 2.545 ? . 4_564
H(12) H(22) 3.218 ? . 3_666
H(13) Cl(1) 3.167 ? . 1_565
H(13) C(1) 2.963 ? . 1_565
H(13) C(2) 3.592 ? . 1_565
H(13) C(5) 3.105 ? . 1_565
H(13) C(6) 2.680 ? . 1_565
H(13) H(2) 3.459 ? . 1_565
H(14) Cl(1) 3.424 ? . 2_656
H(14) C(5) 2.960 ? . 2_656
H(14) C(6) 3.418 ? . 2_656
H(14) H(2) 2.528 ? . 2_656
H(14) H(21) 3.492 ? . 2_656
H(15) Cl(1) 3.060 ? . 2_656
H(15) S(1) 3.018 ? . 4_555
H(15) O(1) 2.617 ? . 4_555
H(15) H(12) 3.458 ? . 4_565
H(15) H(21) 3.477 ? . 2_656
H(15) H(22) 3.507 ? . 2_656
H(15) H(26) 3.427 ? . 2_646
H(16) Mo(1) 3.419 ? . 4_555
H(16) O(1) 2.770 ? . 4_555
H(16) O(2) 2.765 ? . 4_555
H(16) C(16) 3.289 ? . 4_565
H(16) C(17) 3.184 ? . 4_565
H(16) H(11) 2.737 ? . 4_565
H(16) H(12) 2.545 ? . 4_565
H(16) H(36) 3.027 ? . .
H(16) H(47) 3.317 ? . 3_767
H(16) H(48) 3.590 ? . 3_767
H(17) Cl(2) 3.379 ? . 1_565
H(17) O(3) 2.927 ? . 2_756
H(17) H(5) 3.099 ? . 2_756
H(17) H(7) 3.020 ? . .
H(17) H(11) 3.149 ? . 4_565
H(17) H(36) 3.136 ? . .
H(17) H(47) 2.968 ? . 3_767
H(18) C(4) 3.478 ? . 1_565
H(18) C(12) 3.335 ? . .
H(18) H(7) 2.431 ? . .
H(18) H(8) 3.544 ? . .
H(19) S(4) 3.413 ? . .
H(19) O(6) 3.459 ? . .
H(19) C(38) 3.224 ? . .
H(19) H(25) 3.342 ? . 2_646
H(19) H(31) 2.781 ? . .
H(19) H(32) 3.042 ? . .
H(19) H(33) 3.337 ? . .
H(20) S(1) 3.077 ? . .
H(20) S(2) 3.109 ? . .
H(20) S(4) 3.313 ? . .
H(20) C(1) 2.852 ? . .
H(20) C(2) 2.884 ? . .
H(20) C(33) 3.489 ? . 2_646
H(20) H(24) 3.524 ? . 2_646
H(20) H(25) 2.629 ? . 2_646
H(20) H(27) 3.280 ? . 3_666
H(20) H(32) 3.244 ? . .
H(20) H(33) 3.503 ? . .
H(21) Cl(1) 2.908 ? . .
H(21) S(1) 3.243 ? . .
H(21) C(1) 2.981 ? . .
H(21) C(6) 2.847 ? . .
H(21) H(14) 3.492 ? . 2_646
H(21) H(15) 3.477 ? . 2_646
H(21) H(24) 2.958 ? . 2_646
H(21) H(27) 3.544 ? . 3_666
H(22) C(16) 3.213 ? . 3_666
H(22) C(17) 3.039 ? . 3_666
H(22) C(18) 3.392 ? . 3_666
H(22) C(21) 3.432 ? . 2_646
H(22) C(22) 3.576 ? . 2_646
H(22) H(1) 2.802 ? . 2_656
H(22) H(11) 3.481 ? . 3_666
H(22) H(12) 3.218 ? . 3_666
H(22) H(15) 3.507 ? . 2_646
H(22) H(28) 3.109 ? . 3_666
H(23) C(4) 3.284 ? . 2_656
H(23) C(14) 3.444 ? . 3_666
H(23) C(15) 3.433 ? . 3_666
H(23) H(1) 2.590 ? . 2_656
H(23) H(2) 3.585 ? . 2_656
H(23) H(28) 3.073 ? . 3_666
H(24) C(4) 3.506 ? . 2_656
H(24) C(5) 3.384 ? . 2_656
H(24) C(27) 3.427 ? . 2_656
H(24) C(28) 3.088 ? . 2_656
H(24) H(2) 3.147 ? . 1_565
H(24) H(2) 3.598 ? . 2_656
H(24) H(20) 3.524 ? . 2_656
H(24) H(21) 2.958 ? . 2_656
H(25) C(3) 3.508 ? . 2_656
H(25) C(26) 3.244 ? . 2_656
H(25) C(27) 2.820 ? . 2_656
H(25) C(28) 3.490 ? . 2_656
H(25) C(38) 3.161 ? . 2_656
H(25) H(19) 3.342 ? . 2_656
H(25) H(20) 2.629 ? . 2_656
H(25) H(31) 3.549 ? . 2_656
H(25) H(32) 2.227 ? . 2_656
H(25) H(33) 3.505 ? . 2_656
H(26) S(4) 3.308 ? . 3_666
H(26) O(1) 2.557 ? . 3_666
H(26) C(37) 3.174 ? . 2_656
H(26) C(38) 3.201 ? . 2_656
H(26) H(15) 3.427 ? . 2_656
H(26) H(29) 2.762 ? . 2_656
H(26) H(30) 3.107 ? . 2_656
H(26) H(32) 2.471 ? . 2_656
H(27) Cl(1) 3.524 ? . 1_565
H(27) S(1) 3.325 ? . 3_666
H(27) S(4) 2.993 ? . 3_666
H(27) O(1) 3.555 ? . 3_666
H(27) C(14) 3.548 ? . 3_666
H(27) C(26) 3.324 ? . 3_666
H(27) C(27) 3.035 ? . 3_666
H(27) C(28) 3.208 ? . 3_666
H(27) H(9) 2.703 ? . 3_666
H(27) H(20) 3.280 ? . 3_666
H(27) H(21) 3.544 ? . 3_666
H(28) C(25) 3.415 ? . 3_666
H(28) C(28) 3.413 ? . 3_666
H(28) C(29) 2.888 ? . 3_666
H(28) C(30) 2.880 ? . 3_666
H(28) H(9) 3.381 ? . 3_666
H(28) H(22) 3.109 ? . 3_666
H(28) H(23) 3.073 ? . 3_666
H(29) O(1) 3.292 ? . 4_555
H(29) C(34) 3.550 ? . 2_646
H(29) H(26) 2.762 ? . 2_646
H(30) O(1) 2.508 ? . 4_555
H(30) H(26) 3.107 ? . 2_646
H(31) O(6) 2.952 ? . .
H(31) H(7) 3.507 ? . .
H(31) H(19) 2.781 ? . .
H(31) H(25) 3.549 ? . 2_646
H(32) C(26) 3.563 ? . .
H(32) C(33) 2.887 ? . 2_646
H(32) C(34) 3.008 ? . 2_646
H(32) H(19) 3.042 ? . .
H(32) H(20) 3.244 ? . .
H(32) H(25) 2.227 ? . 2_646
H(32) H(26) 2.471 ? . 2_646
H(33) S(2) 3.035 ? . .
H(33) O(6) 3.316 ? . .
H(33) C(8) 3.539 ? . .
H(33) H(19) 3.337 ? . .
H(33) H(20) 3.503 ? . .
H(33) H(25) 3.505 ? . 2_646
H(34) S(3) 2.936 ? . 2_756
H(34) O(2) 3.166 ? . 2_756
H(34) O(4) 3.590 ? . .
H(34) C(10) 3.581 ? . .
H(34) H(3) 3.240 ? . .
H(34) H(4) 3.456 ? . .
H(34) H(37) 3.483 ? . 3_767
H(34) H(38) 3.448 ? . 3_767
H(35) O(4) 3.092 ? . .
H(35) O(6) 2.712 ? . .
H(35) C(12) 3.083 ? . .
H(35) H(6) 2.701 ? . .
H(35) H(7) 3.336 ? . .
H(36) O(1) 3.278 ? . 4_555
H(36) O(3) 3.471 ? . 2_756
H(36) C(22) 3.104 ? . .
H(36) C(23) 3.162 ? . .
H(36) H(6) 3.416 ? . .
H(36) H(7) 3.364 ? . .
H(36) H(16) 3.027 ? . .
H(36) H(17) 3.136 ? . .
H(36) H(47) 3.440 ? . 3_767
H(37) S(3) 3.038 ? . 2_756
H(37) O(3) 2.919 ? . 2_756
H(37) C(40) 3.463 ? . 3_767
H(37) C(41) 3.455 ? . 3_767
H(37) C(44) 3.284 ? . 3_767
H(37) H(6) 3.594 ? . .
H(37) H(34) 3.483 ? . 3_767
H(37) H(37) 3.204 ? . 3_767
H(37) H(38) 2.993 ? . 3_767
H(37) H(39) 2.819 ? . 3_767
H(37) H(47) 2.754 ? . 3_767
H(37) H(48) 3.281 ? . 3_767
H(38) Mo(1) 3.551 ? . 4_555
H(38) S(3) 3.188 ? . 4_555
H(38) O(1) 3.062 ? . 4_555
H(38) O(2) 3.390 ? . 4_555
H(38) H(34) 3.448 ? . 3_767
H(38) H(37) 2.993 ? . 3_767
H(38) H(38) 3.531 ? . 3_767
H(39) S(3) 2.907 ? . 4_555
H(39) O(3) 3.217 ? . 4_555
H(39) C(7) 2.994 ? . 4_555
H(39) C(8) 3.593 ? . 4_555
H(39) C(9) 3.378 ? . 4_555
H(39) H(37) 2.819 ? . 3_767
H(40) O(5) 3.376 ? . 4_555
H(40) C(7) 3.484 ? . 4_555
H(41) O(5) 2.274 ? . 2_746
H(41) C(11) 3.265 ? . 2_746
H(41) C(12) 3.511 ? . 2_746
H(41) H(4) 3.462 ? . 2_746
H(41) H(6) 3.352 ? . 2_746
H(41) H(8) 2.965 ? . 2_746
H(42) S(2) 3.187 ? . .
H(42) O(4) 3.117 ? . 2_746
H(42) O(5) 3.111 ? . 2_746
H(42) C(10) 2.792 ? . 2_746
H(42) H(4) 2.127 ? . 2_746
H(42) H(5) 2.924 ? . 2_746
H(42) H(6) 3.144 ? . 2_746
H(42) H(8) 3.496 ? . 2_746
H(43) Cl(2) 3.132 ? . .
H(43) H(4) 3.362 ? . 2_746
H(44) S(2) 3.590 ? . .
H(44) O(4) 2.832 ? . .
H(44) O(6) 3.451 ? . .
H(44) C(7) 3.036 ? . .
H(44) C(8) 3.290 ? . .
H(44) C(9) 3.172 ? . .
H(45) O(4) 2.833 ? . .
H(45) C(9) 3.323 ? . .
H(45) C(10) 3.167 ? . .
H(45) H(3) 2.640 ? . .
H(45) H(6) 3.262 ? . 2_746
H(45) H(8) 3.051 ? . 2_746
H(46) O(5) 3.226 ? . 2_746
H(46) C(16) 3.466 ? . 2_746
H(46) H(8) 3.256 ? . 2_746
H(46) H(11) 2.882 ? . 2_746
H(47) O(2) 3.597 ? . 2_756
H(47) O(3) 2.745 ? . 4_555
H(47) C(9) 3.528 ? . 4_555
H(47) C(40) 3.443 ? . 3_767
H(47) H(11) 3.094 ? . 2_746
H(47) H(16) 3.317 ? . 3_767
H(47) H(17) 2.968 ? . 3_767
H(47) H(36) 3.440 ? . 3_767
H(47) H(37) 2.754 ? . 3_767
H(48) O(2) 2.638 ? . 2_756
H(48) H(3) 3.279 ? . .
H(48) H(11) 3.323 ? . 2_746
H(48) H(16) 3.590 ? . 3_767
H(48) H(37) 3.281 ? . 3_767

loop_
_geom_torsion_atom_site_label_1
_geom_torsion_atom_site_label_2
_geom_torsion_atom_site_label_3
_geom_torsion_atom_site_label_4
_geom_torsion
_geom_torsion_publ_flag
_geom_torsion_site_symmetry_1
_geom_torsion_site_symmetry_2
_geom_torsion_site_symmetry_3
_geom_torsion_site_symmetry_4
S(1) Mo(1) S(2) C(2) 19.4(2) ? . . . .
S(2) Mo(1) S(1) C(1) -19.1(2) ? . . . .
S(1) Mo(1) S(3) C(7) -67.1(4) ? . . . .
S(3) Mo(1) S(1) C(1) -33.2(3) ? . . . .
S(1) Mo(1) S(4) C(8) 158.5(3) ? . . . .
S(4) Mo(1) S(1) C(1) -101.6(2) ? . . . .
O(1) Mo(1) S(1) C(1) 176.4(3) ? . . . .
O(2) Mo(1) S(1) C(1) 74.0(3) ? . . . .
S(2) Mo(1) S(3) C(7) -81.0(3) ? . . . .
S(3) Mo(1) S(2) C(2) -165.1(2) ? . . . .
S(2) Mo(1) S(4) C(8) 80.0(3) ? . . . .
S(4) Mo(1) S(2) C(2) 114.4(2) ? . . . .
O(1) Mo(1) S(2) C(2) 60.4(5) ? . . . .
O(2) Mo(1) S(2) C(2) -83.5(3) ? . . . .
S(3) Mo(1) S(4) C(8) -3.7(3) ? . . . .
S(4) Mo(1) S(3) C(7) 3.5(3) ? . . . .
O(1) Mo(1) S(3) C(7) 80.7(3) ? . . . .
O(2) Mo(1) S(3) C(7) -177.7(3) ? . . . .
O(1) Mo(1) S(4) C(8) -119.2(3) ? . . . .
O(2) Mo(1) S(4) C(8) -7.4(7) ? . . . .
Mo(1) S(1) C(1) C(2) 16.1(6) ? . . . .
Mo(1) S(1) C(1) C(6) -164.9(6) ? . . . .
Mo(1) S(2) C(2) C(1) -18.3(7) ? . . . .
Mo(1) S(2) C(2) C(3) 163.7(6) ? . . . .
Mo(1) S(3) C(7) C(8) -2.8(8) ? . . . .
Mo(1) S(3) C(7) C(9) 178.2(6) ? . . . .
Mo(1) S(4) C(8) C(7) 3.8(8) ? . . . .
Mo(1) S(4) C(8) C(11) 174.1(6) ? . . . .
C(13) P(1) C(19) C(20) -162.2(5) ? . . . .
C(13) P(1) C(19) C(24) 17.4(5) ? . . . .
C(19) P(1) C(13) C(14) 108.5(4) ? . . . .
C(19) P(1) C(13) C(18) -71.7(4) ? . . . .
C(13) P(1) C(25) C(26) 68.0(5) ? . . . .
C(13) P(1) C(25) C(30) -111.2(5) ? . . . .
C(25) P(1) C(13) C(14) -9.9(5) ? . . . .
C(25) P(1) C(13) C(18) 169.9(4) ? . . . .
C(13) P(1) C(31) C(32) -156.0(4) ? . . . .
C(13) P(1) C(31) C(36) 31.2(5) ? . . . .
C(31) P(1) C(13) C(14) -128.1(4) ? . . . .
C(31) P(1) C(13) C(18) 51.7(4) ? . . . .
C(19) P(1) C(25) C(26) -51.0(5) ? . . . .
C(19) P(1) C(25) C(30) 129.8(5) ? . . . .
C(25) P(1) C(19) C(20) -42.5(5) ? . . . .
C(25) P(1) C(19) C(24) 137.1(5) ? . . . .
C(19) P(1) C(31) C(32) -34.9(5) ? . . . .
C(19) P(1) C(31) C(36) 152.3(4) ? . . . .
C(31) P(1) C(19) C(20) 76.8(5) ? . . . .
C(31) P(1) C(19) C(24) -103.5(5) ? . . . .
C(25) P(1) C(31) C(32) 84.5(5) ? . . . .
C(25) P(1) C(31) C(36) -88.3(5) ? . . . .
C(31) P(1) C(25) C(26) -173.3(4) ? . . . .
C(31) P(1) C(25) C(30) 7.5(5) ? . . . .
C(10) O(4) C(9) O(3) -3.9(15) ? . . . .
C(10) O(4) C(9) C(7) -179.2(8) ? . . . .
C(12) O(6) C(11) O(5) -3.0(12) ? . . . .
C(12) O(6) C(11) C(8) 178.9(6) ? . . . .
C(37) N(1) C(39) C(40) 52.9(10) ? . . . .
C(39) N(1) C(37) C(38) 63.3(14) ? . . . .
C(37) N(1) C(41) C(44) 178.1(9) ? . . . .
C(41) N(1) C(37) C(38) -178.8(12) ? . . . .
C(37) N(1) C(43) C(42) -79.9(12) ? . . . .
C(43) N(1) C(37) C(38) -42.6(16) ? . . . .
C(39) N(1) C(41) C(44) -68.5(12) ? . . . .
C(41) N(1) C(39) C(40) -69.0(11) ? . . . .
C(39) N(1) C(43) C(42) 173.4(10) ? . . . .
C(43) N(1) C(39) C(40) 167.4(9) ? . . . .
C(41) N(1) C(43) C(42) 55.4(14) ? . . . .
C(43) N(1) C(41) C(44) 44.4(14) ? . . . .
S(1) C(1) C(2) S(2) 2.4(9) ? . . . .
S(1) C(1) C(2) C(3) -179.6(6) ? . . . .
S(1) C(1) C(6) Cl(1) -1.2(10) ? . . . .
S(1) C(1) C(6) C(5) 177.8(7) ? . . . .
C(2) C(1) C(6) Cl(1) 177.8(6) ? . . . .
C(2) C(1) C(6) C(5) -3.2(13) ? . . . .
C(6) C(1) C(2) S(2) -176.6(6) ? . . . .
C(6) C(1) C(2) C(3) 1.4(11) ? . . . .
S(2) C(2) C(3) Cl(2) -1.8(10) ? . . . .
S(2) C(2) C(3) C(4) 179.3(9) ? . . . .
C(1) C(2) C(3) Cl(2) -179.8(5) ? . . . .
C(1) C(2) C(3) C(4) 1.2(14) ? . . . .
Cl(2) C(3) C(4) C(5) 179.1(10) ? . . . .
C(2) C(3) C(4) C(5) -1.9(18) ? . . . .
C(3) C(4) C(5) C(6) 0.0(18) ? . . . .
C(4) C(5) C(6) Cl(1) -178.5(9) ? . . . .
C(4) C(5) C(6) C(1) 2.5(16) ? . . . .
S(3) C(7) C(8) S(4) -1.0(11) ? . . . .
S(3) C(7) C(8) C(11) -170.7(6) ? . . . .
S(3) C(7) C(9) O(3) 32.3(13) ? . . . .
S(3) C(7) C(9) O(4) -152.3(7) ? . . . .
C(8) C(7) C(9) O(3) -146.5(10) ? . . . .
C(8) C(7) C(9) O(4) 28.8(13) ? . . . .
C(9) C(7) C(8) S(4) 177.7(7) ? . . . .
C(9) C(7) C(8) C(11) 8.0(14) ? . . . .
S(4) C(8) C(11) O(5) -99.7(9) ? . . . .
S(4) C(8) C(11) O(6) 78.4(7) ? . . . .
C(7) C(8) C(11) O(5) 71.1(11) ? . . . .
C(7) C(8) C(11) O(6) -110.8(9) ? . . . .
P(1) C(13) C(14) C(15) -178.4(4) ? . . . .
P(1) C(13) C(18) C(17) 177.9(4) ? . . . .
C(14) C(13) C(18) C(17) -2.2(8) ? . . . .
C(18) C(13) C(14) C(15) 1.7(8) ? . . . .
C(13) C(14) C(15) C(16) -1.7(9) ? . . . .
C(14) C(15) C(16) C(17) 2.1(10) ? . . . .
C(15) C(16) C(17) C(18) -2.6(9) ? . . . .
C(16) C(17) C(18) C(13) 2.6(8) ? . . . .
P(1) C(19) C(20) C(21) 177.9(5) ? . . . .
P(1) C(19) C(24) C(23) -176.7(5) ? . . . .
C(20) C(19) C(24) C(23) 2.9(9) ? . . . .
C(24) C(19) C(20) C(21) -1.7(10) ? . . . .
C(19) C(20) C(21) C(22) -1.2(11) ? . . . .
C(20) C(21) C(22) C(23) 2.9(11) ? . . . .
C(21) C(22) C(23) C(24) -1.6(10) ? . . . .
C(22) C(23) C(24) C(19) -1.3(10) ? . . . .
P(1) C(25) C(26) C(27) -177.9(5) ? . . . .
P(1) C(25) C(30) C(29) 178.6(4) ? . . . .
C(26) C(25) C(30) C(29) -0.6(9) ? . . . .
C(30) C(25) C(26) C(27) 1.3(9) ? . . . .
C(25) C(26) C(27) C(28) -0.6(10) ? . . . .
C(26) C(27) C(28) C(29) -0.8(10) ? . . . .
C(27) C(28) C(29) C(30) 1.6(10) ? . . . .
C(28) C(29) C(30) C(25) -0.9(9) ? . . . .
P(1) C(31) C(32) C(33) -174.2(5) ? . . . .
P(1) C(31) C(36) C(35) 175.7(4) ? . . . .
C(32) C(31) C(36) C(35) 2.9(8) ? . . . .
C(36) C(31) C(32) C(33) -1.4(9) ? . . . .
C(31) C(32) C(33) C(34) 0.3(8) ? . . . .
C(32) C(33) C(34) C(35) -0.7(10) ? . . . .
C(33) C(34) C(35) C(36) 2.1(9) ? . . . .
C(34) C(35) C(36) C(31) -3.2(8) ? . . . .
